data_7053765
loop_
_publ_author_name
'Pogorzelec-Glaser, Katarzyna'
'Kaszy\'nska, Joanna'
'Rachocki, Adam'
'Tritt-Goc, Jadwiga'
'Pi\'slewski, Narcyz'
'Pietraszko, Adam'

_publ_section_title
;
 The crystal structure and evidence of the phase transition in
 d-amphetamine sulfate, as studied by X-ray crystallography, DSC and NMR
 spectroscopy
;
_journal_issue 9
_journal_name_full 'New Journal of Chemistry'
_journal_page_first 1894
_journal_paper_doi 10.1039/b815325f
_journal_volume 33
_journal_year 2009
_chemical_absolute_configuration rm
_chemical_formula_moiety '2(C9 H14 N), O4 S'
_chemical_formula_sum 'C18 H28 N2 O4 S'
_chemical_formula_weight 368.48
_chemical_name_common 'Ampheatmine sulphate'
_chemical_name_systematic
;
?
;
_space_group_IT_number 5
_symmetry_cell_setting monoclinic
_symmetry_space_group_name_Hall 'C 2y'
_symmetry_space_group_name_H-M 'C 1 2 1'
_atom_sites_solution_hydrogens geom
_atom_sites_solution_primary direct
_atom_sites_solution_secondary difmap
_audit_creation_method SHELXL-97
_cell_angle_alpha 90.00(2)
_cell_angle_beta 92.07(2)
_cell_angle_gamma 90.000(16)
_cell_formula_units_Z 2
_cell_length_a 10.1020(19)
_cell_length_b 6.3180(12)
_cell_length_c 16.512(6)
_cell_measurement_temperature 336(2)
_cell_measurement_theta_max 28.87
_cell_measurement_theta_min 2
_cell_volume 1053.2(5)
_computing_cell_refinement 'CrysAlis v171.32.18-Oxford Diffraction'
_computing_data_collection 'CrysAlis v171.32.18-Oxford Diffraction'
_computing_data_reduction 'CrysAlis v171.32.18-Oxford Diffraction'
_computing_molecular_graphics 'Diamond 3.2'
_computing_structure_refinement 'SHELXL-97 (Sheldrick, 1997)'
_computing_structure_solution 'SHELXS-97 (Sheldrick, 1990)'
_diffrn_ambient_temperature 336(2)
_diffrn_measured_fraction_theta_full 0.950
_diffrn_measured_fraction_theta_max 0.950
_diffrn_measurement_device_type 'KM4CCD-Oxford Diffraction'
_diffrn_measurement_method CCD
_diffrn_radiation_monochromator graphite
_diffrn_radiation_source 'fine-focus sealed tube'
_diffrn_radiation_type MoK\a
_diffrn_radiation_wavelength 0.71073
_diffrn_reflns_av_R_equivalents 0.0375
_diffrn_reflns_av_sigmaI/netI 0.0744
_diffrn_reflns_limit_h_max 13
_diffrn_reflns_limit_h_min -10
_diffrn_reflns_limit_k_max 7
_diffrn_reflns_limit_k_min -8
_diffrn_reflns_limit_l_max 21
_diffrn_reflns_limit_l_min -21
_diffrn_reflns_number 5278
_diffrn_reflns_theta_full 27.74
_diffrn_reflns_theta_max 27.74
_diffrn_reflns_theta_min 3.70
_exptl_absorpt_coefficient_mu 0.176
_exptl_absorpt_correction_T_max 0.982
_exptl_absorpt_correction_T_min 0.942
_exptl_absorpt_correction_type 'numerical-CrysAlis v171.32.18'
_exptl_crystal_density_diffrn 1.162
_exptl_crystal_density_method 'not measured'
_exptl_crystal_F_000 396
_exptl_crystal_size_max 0.32
_exptl_crystal_size_mid 0.24
_exptl_crystal_size_min 0.15
_refine_diff_density_max 0.200
_refine_diff_density_min -0.103
_refine_diff_density_rms 0.027
_refine_ls_abs_structure_details 'Flack H D (1983), Acta Cryst. A39, 876-881'
_refine_ls_abs_structure_Flack -0.11(11)
_refine_ls_extinction_method none
_refine_ls_goodness_of_fit_ref 1.023
_refine_ls_hydrogen_treatment constr
_refine_ls_matrix_type full
_refine_ls_number_parameters 145
_refine_ls_number_reflns 2251
_refine_ls_number_restraints 1
_refine_ls_restrained_S_all 1.023
_refine_ls_R_factor_all 0.1358
_refine_ls_R_factor_gt 0.0512
_refine_ls_shift/su_max 0.078
_refine_ls_shift/su_mean 0.022
_refine_ls_structure_factor_coef Fsqd
_refine_ls_weighting_details 'calc w=1/[\s^2^(Fo^2^)+(0.0300P)^2^+0.0500P] where P=(Fo^2^+2Fc^2^)/3'
_refine_ls_weighting_scheme calc
_refine_ls_wR_factor_gt 0.0856
_refine_ls_wR_factor_ref 0.0982
_reflns_number_gt 1064
_reflns_number_total 2251
_reflns_threshold_expression >2sigma(I)
_cod_data_source_file b815325fsup1.cif
_cod_data_source_block amp336
_cod_original_sg_symbol_H-M C2
_cod_database_code 7053765

loop_
_symmetry_equiv_pos_as_xyz
'x, y, z'
'-x, y, -z'
'x+1/2, y+1/2, z'
'-x+1/2, y+1/2, -z'

loop_
_atom_site_label
_atom_site_type_symbol
_atom_site_fract_x
_atom_site_fract_y
_atom_site_fract_z
_atom_site_U_iso_or_equiv
_atom_site_adp_type
_atom_site_occupancy
_atom_site_symmetry_multiplicity
_atom_site_calc_flag
_atom_site_refinement_flags
S1 S 1.0000 0.80773(8) 0.5000 0.17613(19) Uani 1 2 d S
O1 O 0.9379(2) 0.6232(4) 0.51871(16) 0.1206(11) Uani 0.50 1 d P
O2 O 1.0079(4) 0.8173(9) 0.59012(19) 0.2356(18) Uani 0.50 1 d P
O3 O 0.8637(2) 0.8597(5) 0.48181(16) 0.1371(12) Uani 0.50 1 d P
O4 O 0.9630(4) 0.9763(5) 0.5426(2) 0.1775(17) Uani 0.50 1 d P
N1 N 0.83661(13) 0.3046(3) 0.41932(7) 0.0901(4) Uani 1 1 d .
H1A H 0.8599 0.4256 0.4434 0.115(6) Uiso 1 1 calc R
H1B H 0.8953 0.2046 0.4330 0.097(5) Uiso 1 1 calc R
H1C H 0.7568 0.2659 0.4350 0.304(16) Uiso 1 1 calc R
C9 C 0.76379(13) 0.1454(2) 0.29295(7) 0.1311(9) Uani 1 1 d .
H9A H 0.6744 0.1413 0.3107 0.143(7) Uiso 1 1 calc R
H9B H 0.8094 0.0192 0.3103 0.139(7) Uiso 1 1 calc R
H9C H 0.7631 0.1545 0.2349 0.183(9) Uiso 1 1 calc R
H8 H 0.9298 0.3230 0.3084 0.099(4) Uiso 1 1 d R
C8 C 0.83298(13) 0.3344(2) 0.32870(7) 0.0706(5) Uani 1 1 d .
C6 C 0.75959(18) 0.5943(3) 0.22120(11) 0.0832(6) Uani 1 1 d .
C1 C 0.6448(3) 0.6134(4) 0.17920(14) 0.1342(9) Uani 1 1 d .
H1 H 0.5676 0.5876 0.2042 0.116(6) Uiso 1 1 calc R
C7 C 0.7653(2) 0.5398(2) 0.30856(10) 0.0886(7) Uani 1 1 d .
H7A H 0.6765 0.5337 0.3273 0.117(7) Uiso 1 1 calc R
H7B H 0.8106 0.6513 0.3377 0.127(6) Uiso 1 1 calc R
C3 C 0.7530(4) 0.7039(5) 0.05873(16) 0.1979(15) Uani 1 1 d .
H3 H 0.7498 0.7348 0.0049 0.269(14) Uiso 1 1 calc R
C2 C 0.6408(3) 0.6720(6) 0.09793(18) 0.2003(14) Uani 1 1 d .
H2 H 0.5612 0.6889 0.0711 0.199(10) Uiso 1 1 calc R
C4 C 0.8688(4) 0.6900(6) 0.09905(16) 0.1887(14) Uani 1 1 d .
H4 H 0.9458 0.7158 0.0739 0.299(17) Uiso 1 1 calc R
C5 C 0.8697(3) 0.6349(4) 0.18099(14) 0.1370(9) Uani 1 1 d .
H5 H 0.9492 0.6260 0.2085 0.232(12) Uiso 1 1 calc R

loop_
_atom_site_aniso_label
_atom_site_aniso_U_11
_atom_site_aniso_U_22
_atom_site_aniso_U_33
_atom_site_aniso_U_23
_atom_site_aniso_U_13
_atom_site_aniso_U_12
S1 0.1786(4) 0.1544(3) 0.1938(4) 0.000 -0.0191(3) 0.000
O1 0.152(2) 0.0690(13) 0.142(2) -0.0117(14) 0.0102(19) -0.0853(13)
O2 0.248(3) 0.366(5) 0.092(2) 0.059(3) -0.006(2) 0.156(4)
O3 0.0759(14) 0.199(3) 0.134(2) -0.004(2) -0.0332(15) 0.067(2)
O4 0.212(4) 0.0951(18) 0.231(4) -0.094(2) 0.080(3) -0.057(2)
N1 0.1219(10) 0.0533(7) 0.0932(9) 0.0066(10) -0.0210(8) -0.0028(12)
C9 0.198(2) 0.0636(13) 0.1297(18) -0.0112(12) -0.0286(16) -0.0166(15)
C8 0.0856(11) 0.0433(9) 0.0828(11) -0.0061(10) 0.0022(9) 0.0129(10)
C6 0.1089(14) 0.0577(10) 0.0820(12) -0.0051(9) -0.0086(10) 0.0031(10)
C1 0.1351(18) 0.146(2) 0.1194(16) 0.0021(15) -0.0286(14) 0.0129(17)
C7 0.1254(16) 0.0517(11) 0.0879(13) 0.0094(10) -0.0062(12) 0.0031(11)
C3 0.355(4) 0.125(2) 0.1116(19) 0.0080(17) -0.026(2) -0.020(3)
C2 0.259(3) 0.193(3) 0.142(2) -0.007(2) -0.091(2) 0.049(3)
C4 0.254(3) 0.190(3) 0.124(2) 0.021(2) 0.032(2) -0.054(3)
C5 0.1526(19) 0.146(2) 0.1122(17) 0.0245(15) 0.0039(16) -0.0415(18)

loop_
_atom_type_symbol
_atom_type_description
_atom_type_scat_dispersion_real
_atom_type_scat_dispersion_imag
_atom_type_scat_source
C C 0.0033 0.0016 'International Tables Vol C Tables 4.2.6.8 and 6.1.1.4'
H H 0.0000 0.0000 'International Tables Vol C Tables 4.2.6.8 and 6.1.1.4'
N N 0.0061 0.0033 'International Tables Vol C Tables 4.2.6.8 and 6.1.1.4'
O O 0.0106 0.0060 'International Tables Vol C Tables 4.2.6.8 and 6.1.1.4'
S S 0.1246 0.1234 'International Tables Vol C Tables 4.2.6.8 and 6.1.1.4'

loop_
_geom_angle_atom_site_label_1
_geom_angle_atom_site_label_2
_geom_angle_atom_site_label_3
_geom_angle
_geom_angle_site_symmetry_1
_geom_angle_site_symmetry_3
O4 S1 O4 74.4(3) 2_756 .
O4 S1 O1 159.9(2) 2_756 .
O4 S1 O1 114.95(17) . .
O4 S1 O1 114.95(17) 2_756 2_756
O4 S1 O1 159.9(2) . 2_756
O1 S1 O1 62.6(2) . 2_756
O4 S1 O3 69.1(2) 2_756 2_756
O4 S1 O3 89.6(2) . 2_756
O1 S1 O3 126.35(17) . 2_756
O1 S1 O3 78.31(17) 2_756 2_756
O4 S1 O3 89.6(2) 2_756 .
O4 S1 O3 69.1(2) . .
O1 S1 O3 78.31(17) . .
O1 S1 O3 126.35(17) 2_756 .
O3 S1 O3 153.6(3) 2_756 .
O4 S1 O2 119.2(3) 2_756 .
O4 S1 O2 56.5(2) . .
O1 S1 O2 79.4(2) . .
O1 S1 O2 104.6(2) 2_756 .
O3 S1 O2 76.44(19) 2_756 .
O3 S1 O2 102.47(18) . .
O4 S1 O2 56.5(2) 2_756 2_756
O4 S1 O2 119.2(3) . 2_756
O1 S1 O2 104.6(2) . 2_756
O1 S1 O2 79.4(2) 2_756 2_756
O3 S1 O2 102.47(18) 2_756 2_756
O3 S1 O2 76.44(19) . 2_756
O2 S1 O2 175.4(5) . 2_756
S1 O1 O1 58.69(10) . 2_756
S1 O1 O3 52.65(12) . .
O1 O1 O3 102.73(17) 2_756 .
O4 O2 S1 56.07(18) . .
O4 O2 O3 75.0(3) . 2_756
S1 O2 O3 50.49(13) . 2_756
S1 O3 O4 52.45(15) . .
S1 O3 O1 49.04(11) . .
O4 O3 O1 85.62(18) . .
S1 O3 O2 53.07(14) . 2_756
O4 O3 O2 91.9(2) . 2_756
O1 O3 O2 78.3(2) . 2_756
S1 O4 O2 67.5(2) . .
S1 O4 O3 58.41(15) . .
O2 O4 O3 102.5(3) . .
S1 O4 O4 52.80(15) . 2_756
O2 O4 O4 110.6(3) . 2_756
O3 O4 O4 75.5(3) . 2_756
C8 N1 H1A 109.5 . .
C8 N1 H1B 109.5 . .
H1A N1 H1B 109.5 . .
C8 N1 H1C 109.5 . .
H1A N1 H1C 109.5 . .
H1B N1 H1C 109.5 . .
C8 C9 H9A 109.5 . .
C8 C9 H9B 109.5 . .
H9A C9 H9B 109.5 . .
C8 C9 H9C 109.5 . .
H9A C9 H9C 109.5 . .
H9B C9 H9C 109.5 . .
C9 C8 C7 113.64(9) . .
C9 C8 N1 106.65(8) . .
C7 C8 N1 108.86(13) . .
C9 C8 H8 104.3 . .
C7 C8 H8 114.4 . .
N1 C8 H8 108.6 . .
C5 C6 C1 116.5(2) . .
C5 C6 C7 121.51(19) . .
C1 C6 C7 121.94(19) . .
C6 C1 C2 121.3(3) . .
C6 C1 H1 119.4 . .
C2 C1 H1 119.4 . .
C6 C7 C8 114.76(14) . .
C6 C7 H7A 108.6 . .
C8 C7 H7A 108.6 . .
C6 C7 H7B 108.6 . .
C8 C7 H7B 108.6 . .
H7A C7 H7B 107.6 . .
C4 C3 C2 119.5(3) . .
C4 C3 H3 120.2 . .
C2 C3 H3 120.2 . .
C3 C2 C1 120.7(3) . .
C3 C2 H2 119.7 . .
C1 C2 H2 119.7 . .
C3 C4 C5 118.5(3) . .
C3 C4 H4 120.7 . .
C5 C4 H4 120.7 . .
C6 C5 C4 123.4(3) . .
C6 C5 H5 118.3 . .
C4 C5 H5 118.3 . .

loop_
_geom_bond_atom_site_label_1
_geom_bond_atom_site_label_2
_geom_bond_distance
_geom_bond_site_symmetry_2
S1 O4 1.337(3) 2_756
S1 O4 1.337(3) .
S1 O1 1.365(2) .
S1 O1 1.365(2) 2_756
S1 O3 1.437(2) 2_756
S1 O3 1.437(2) .
S1 O2 1.489(3) .
S1 O2 1.489(3) 2_756
O1 O1 1.419(5) 2_756
O1 O3 1.770(4) .
O2 O4 1.344(5) .
O2 O3 1.810(5) 2_756
O3 O4 1.576(4) .
O3 O2 1.810(5) 2_756
O4 O4 1.617(7) 2_756
N1 C8 1.5073(17) .
N1 H1A 0.8900 .
N1 H1B 0.8900 .
N1 H1C 0.8900 .
C9 C8 1.4942 .
C9 H9A 0.9600 .
C9 H9B 0.9600 .
C9 H9C 0.9600 .
C8 C7 1.498(2) .
C8 H8 1.0483 .
C6 C5 1.341(3) .
C6 C1 1.335(3) .
C6 C7 1.482(2) .
C1 C2 1.391(4) .
C1 H1 0.9100 .
C7 H7A 0.9600 .
C7 H7B 0.9600 .
C3 C4 1.328(5) .
C3 C2 1.341(5) .
C3 H3 0.9100 .
C2 H2 0.9100 .
C4 C5 1.397(3) .
C4 H4 0.9100 .
C5 H5 0.9100 .

loop_
_geom_torsion_atom_site_label_1
_geom_torsion_atom_site_label_2
_geom_torsion_atom_site_label_3
_geom_torsion_atom_site_label_4
_geom_torsion
_geom_torsion_site_symmetry_1
_geom_torsion_site_symmetry_4
O4 S1 O1 O1 88.1(5) 2_756 2_756
O4 S1 O1 O1 -157.8(2) . 2_756
O3 S1 O1 O1 -48.4(3) 2_756 2_756
O3 S1 O1 O1 142.1(2) . 2_756
O2 S1 O1 O1 -112.7(2) . 2_756
O2 S1 O1 O1 69.6(3) 2_756 2_756
O4 S1 O1 O3 -53.9(5) 2_756 .
O4 S1 O1 O3 60.2(2) . .
O1 S1 O1 O3 -142.1(2) 2_756 .
O3 S1 O1 O3 169.56(13) 2_756 .
O2 S1 O1 O3 105.24(19) . .
O2 S1 O1 O3 -72.5(2) 2_756 .
O4 S1 O2 O4 42.3(4) 2_756 .
O1 S1 O2 O4 -129.7(2) . .
O1 S1 O2 O4 172.5(2) 2_756 .
O3 S1 O2 O4 98.6(3) 2_756 .
O3 S1 O2 O4 -54.3(3) . .
O2 S1 O2 O4 21.7(2) 2_756 .
O4 S1 O2 O3 -56.3(3) 2_756 2_756
O4 S1 O2 O3 -98.6(3) . 2_756
O1 S1 O2 O3 131.70(19) . 2_756
O1 S1 O2 O3 73.84(19) 2_756 2_756
O3 S1 O2 O3 -152.9(3) . 2_756
O2 S1 O2 O3 -76.98(16) 2_756 2_756
O4 S1 O3 O4 -73.5(3) 2_756 .
O1 S1 O3 O4 122.67(19) . .
O1 S1 O3 O4 165.3(2) 2_756 .
O3 S1 O3 O4 -38.17(16) 2_756 .
O2 S1 O3 O4 46.4(3) . .
O2 S1 O3 O4 -129.0(3) 2_756 .
O4 S1 O3 O1 163.9(2) 2_756 .
O4 S1 O3 O1 -122.67(19) . .
O1 S1 O3 O1 42.7(3) 2_756 .
O3 S1 O3 O1 -160.84(12) 2_756 .
O2 S1 O3 O1 -76.3(3) . .
O2 S1 O3 O1 108.4(3) 2_756 .
O4 S1 O3 O2 55.5(3) 2_756 2_756
O4 S1 O3 O2 129.0(3) . 2_756
O1 S1 O3 O2 -108.4(3) . 2_756
O1 S1 O3 O2 -65.7(3) 2_756 2_756
O3 S1 O3 O2 90.8(2) 2_756 2_756
O2 S1 O3 O2 175.4(5) . 2_756
O1 O1 O3 S1 -32.58(17) 2_756 .
S1 O1 O3 O4 -42.02(15) . .
O1 O1 O3 O4 -74.6(2) 2_756 .
S1 O1 O3 O2 50.80(15) . 2_756
O1 O1 O3 O2 18.2(2) 2_756 2_756
O4 S1 O4 O2 -142.4(4) 2_756 .
O1 S1 O4 O2 56.6(3) . .
O1 S1 O4 O2 -21.6(6) 2_756 .
O3 S1 O4 O2 -74.0(3) 2_756 .
O3 S1 O4 O2 122.0(3) . .
O2 S1 O4 O2 -178.0(2) 2_756 .
O4 S1 O4 O3 95.6(3) 2_756 .
O1 S1 O4 O3 -65.4(2) . .
O1 S1 O4 O3 -143.6(5) 2_756 .
O3 S1 O4 O3 164.05(18) 2_756 .
O2 S1 O4 O3 -122.0(3) . .
O2 S1 O4 O3 60.0(3) 2_756 .
O1 S1 O4 O4 -161.01(19) . 2_756
O1 S1 O4 O4 120.8(5) 2_756 2_756
O3 S1 O4 O4 68.4(2) 2_756 2_756
O3 S1 O4 O4 -95.6(3) . 2_756
O2 S1 O4 O4 142.4(4) . 2_756
O2 S1 O4 O4 -35.6(3) 2_756 2_756
O3 O2 O4 S1 52.16(14) 2_756 .
S1 O2 O4 O3 47.73(18) . .
O3 O2 O4 O3 99.9(2) 2_756 .
S1 O2 O4 O4 -31.3(3) . 2_756
O3 O2 O4 O4 20.9(3) 2_756 2_756
O1 O3 O4 S1 39.61(13) . .
O2 O3 O4 S1 -38.5(2) 2_756 .
S1 O3 O4 O2 -53.4(2) . .
O1 O3 O4 O2 -13.7(3) . .
O2 O3 O4 O2 -91.8(3) 2_756 .
S1 O3 O4 O4 54.96(16) . 2_756
O1 O3 O4 O4 94.57(16) . 2_756
O2 O3 O4 O4 16.5(2) 2_756 2_756
C5 C6 C1 C2 0.1(4) . .
C7 C6 C1 C2 177.7(2) . .
C5 C6 C7 C8 -65.3(2) . .
C1 C6 C7 C8 117.3(2) . .
C9 C8 C7 C6 -63.78(17) . .
N1 C8 C7 C6 177.54(14) . .
C4 C3 C2 C1 -3.5(5) . .
C6 C1 C2 C3 2.4(5) . .
C2 C3 C4 C5 2.2(5) . .
C1 C6 C5 C4 -1.4(4) . .
C7 C6 C5 C4 -179.0(2) . .
C3 C4 C5 C6 0.2(5) . .
